data_7226153
loop_
_publ_author_name
'Zhang, B.'
'Zhang, Y.'
'Zhang, J.'
'Yan, X.'
'Zhu, D.'

_publ_section_title
;
 Step by step crystal-to-crystal transformation from 1D
 K2Cu(C2O4)2(H2O)4(1) to 1D K2Cu(C2O4)2(H2O)2(2) and then 1D
 K2Cu(C2O4)2(3) by dehydration
;
_journal_issue 27
_journal_name_full CrystEngComm
_journal_page_first 5062
_journal_paper_doi 10.1039/C6CE00786D
_journal_volume 18
_journal_year 2016
_chemical_formula_sum 'C4 Cu K2 O8'
_chemical_formula_weight 317.78
_space_group_crystal_system monoclinic
_space_group_IT_number 14
_space_group_name_Hall '-P 2yn'
_space_group_name_H-M_alt 'P 1 21/n 1'
_symmetry_space_group_name_Hall '-P 2yn'
_symmetry_space_group_name_H-M 'P 1 21/n 1'
_audit_creation_method SHELXL-2014/7
_audit_update_record
;
2016-05-03 deposited with the CCDC.
2016-05-24 downloaded from the CCDC.
;
_cell_angle_alpha 90
_cell_angle_beta 96.305(5)
_cell_angle_gamma 90
_cell_formula_units_Z 2
_cell_length_a 4.8886(11)
_cell_length_b 6.6448(15)
_cell_length_c 13.171(3)
_cell_measurement_reflns_used 1498
_cell_measurement_temperature 173(2)
_cell_measurement_theta_max 27.4687
_cell_measurement_theta_min 1.5556
_cell_volume 425.26(17)
_computing_cell_refinement 'CrystalClear (Rigaku Inc., 2007)'
_computing_data_collection 'CrystalClear (Rigaku Inc., 2007)'
_computing_data_reduction 'CrystalClear (Rigaku Inc., 2007)'
_computing_structure_refinement 'SHELXL-2014/7 (Sheldrick, 2014)'
_computing_structure_solution 'SHELXS-98 (Sheldrick, 1998)'
_diffrn_ambient_temperature 173(2)
_diffrn_detector_area_resol_mean 28.5714
_diffrn_measured_fraction_theta_full 0.997
_diffrn_measured_fraction_theta_max 0.998
_diffrn_measurement_device
;
Saturn724+ (2x2 bin mode)
;
_diffrn_measurement_method dtprofit.ref
_diffrn_radiation_detector CCD
_diffrn_radiation_monochromator Confocal
_diffrn_radiation_source 'Rotating Anode'
_diffrn_radiation_type MoK\a
_diffrn_radiation_wavelength 0.71073
_diffrn_reflns_av_R_equivalents 0.0472
_diffrn_reflns_av_unetI/netI 0.0361
_diffrn_reflns_Laue_measured_fraction_full 0.997
_diffrn_reflns_Laue_measured_fraction_max 0.998
_diffrn_reflns_limit_h_max 6
_diffrn_reflns_limit_h_min -6
_diffrn_reflns_limit_k_max 8
_diffrn_reflns_limit_k_min -6
_diffrn_reflns_limit_l_max 17
_diffrn_reflns_limit_l_min -16
_diffrn_reflns_number 3644
_diffrn_reflns_point_group_measured_fraction_full 0.997
_diffrn_reflns_point_group_measured_fraction_max 0.998
_diffrn_reflns_theta_full 25.242
_diffrn_reflns_theta_max 27.468
_diffrn_reflns_theta_min 3.112
_exptl_absorpt_coefficient_mu 3.568
_exptl_absorpt_correction_T_max 1.0000
_exptl_absorpt_correction_T_min 0.7782
_exptl_absorpt_correction_type multi-scan
_exptl_crystal_colour blue
_exptl_crystal_density_diffrn 2.482
_exptl_crystal_description block
_exptl_crystal_F_000 310
_exptl_crystal_size_max 0.120
_exptl_crystal_size_mid 0.077
_exptl_crystal_size_min 0.071
_refine_diff_density_max 0.433
_refine_diff_density_min -0.405
_refine_diff_density_rms 0.109
_refine_ls_extinction_method none
_refine_ls_goodness_of_fit_ref 1.174
_refine_ls_hydrogen_treatment undef
_refine_ls_matrix_type full
_refine_ls_number_parameters 70
_refine_ls_number_reflns 977
_refine_ls_number_restraints 0
_refine_ls_restrained_S_all 1.174
_refine_ls_R_factor_all 0.0367
_refine_ls_R_factor_gt 0.0332
_refine_ls_shift/su_max 0.000
_refine_ls_shift/su_mean 0.000
_refine_ls_structure_factor_coef Fsqd
_refine_ls_weighting_details 'w=1/[\s^2^(Fo^2^)+(0.0315P)^2^+0.4296P] where P=(Fo^2^+2Fc^2^)/3'
_refine_ls_weighting_scheme calc
_refine_ls_wR_factor_gt 0.0753
_refine_ls_wR_factor_ref 0.0768
_reflns_Friedel_coverage 0.000
_reflns_number_gt 916
_reflns_number_total 977
_reflns_threshold_expression 'I > 2\s(I)'
_cod_data_source_file c6ce00786d2.cif
_cod_data_source_block K2120
_cod_original_cell_volume 425.25(17)
_cod_database_code 7226153
_shelx_shelxl_version_number 2014/7
_shelx_space_group_comment
;
The symmetry employed for this shelxl refinement is uniquely defined
by the following loop, which should always be used as a source of
symmetry information in preference to the above space-group names.
They are only intended as comments.
;
_shelx_estimated_absorpt_t_min 0.674
_shelx_estimated_absorpt_t_max 0.786

loop_
_space_group_symop_operation_xyz
'x, y, z'
'-x+1/2, y+1/2, -z+1/2'
'-x, -y, -z'
'x-1/2, -y-1/2, z-1/2'

loop_
_atom_site_label
_atom_site_type_symbol
_atom_site_fract_x
_atom_site_fract_y
_atom_site_fract_z
_atom_site_U_iso_or_equiv
_atom_site_adp_type
_atom_site_occupancy
_atom_site_site_symmetry_order
_atom_site_calc_flag
_atom_site_refinement_flags_posn
_atom_site_refinement_flags_occupancy
Cu1 Cu 0.0000 0.5000 0.5000 0.01498(16) Uani 1 2 d S P
K1 K 0.86918(13) 0.92287(9) 0.34879(5) 0.01975(18) Uani 1 1 d . .
O1 O 0.6204(4) 0.5598(3) 0.34211(15) 0.0206(4) Uani 1 1 d . .
O2 O 0.2702(4) 0.6380(3) 0.42940(14) 0.0166(4) Uani 1 1 d . .
O3 O 0.1258(4) 0.2570(3) 0.43945(15) 0.0182(4) Uani 1 1 d . .
O4 O 0.4123(4) 0.1704(3) 0.32543(16) 0.0237(5) Uani 1 1 d . .
C1 C 0.3133(5) 0.2929(4) 0.3803(2) 0.0175(6) Uani 1 1 d . .
C2 C 0.4137(6) 0.5152(4) 0.3820(2) 0.0161(6) Uani 1 1 d . .

loop_
_atom_site_aniso_label
_atom_site_aniso_U_11
_atom_site_aniso_U_22
_atom_site_aniso_U_33
_atom_site_aniso_U_23
_atom_site_aniso_U_13
_atom_site_aniso_U_12
Cu1 0.0144(3) 0.0126(3) 0.0190(3) -0.00023(17) 0.00631(18) -0.00049(17)
K1 0.0237(3) 0.0152(4) 0.0203(3) 0.0011(2) 0.0022(2) -0.0012(2)
O1 0.0178(10) 0.0247(12) 0.0203(10) 0.0000(8) 0.0066(8) -0.0026(8)
O2 0.0175(9) 0.0140(10) 0.0195(9) 0.0011(7) 0.0068(7) -0.0002(7)
O3 0.0183(10) 0.0143(11) 0.0232(10) -0.0019(8) 0.0071(8) -0.0019(8)
O4 0.0249(11) 0.0209(12) 0.0265(11) -0.0069(9) 0.0085(9) 0.0004(9)
C1 0.0125(13) 0.0204(16) 0.0194(13) -0.0016(11) 0.0010(10) 0.0007(10)
C2 0.0149(13) 0.0195(16) 0.0141(12) 0.0014(10) 0.0028(10) -0.0005(10)

loop_
_atom_type_symbol
_atom_type_description
_atom_type_scat_dispersion_real
_atom_type_scat_dispersion_imag
_atom_type_scat_source
C C 0.0033 0.0016 'International Tables Vol C Tables 4.2.6.8 and 6.1.1.4'
O O 0.0106 0.0060 'International Tables Vol C Tables 4.2.6.8 and 6.1.1.4'
K K 0.2009 0.2494 'International Tables Vol C Tables 4.2.6.8 and 6.1.1.4'
Cu Cu 0.3201 1.2651 'International Tables Vol C Tables 4.2.6.8 and 6.1.1.4'

loop_
_geom_angle_atom_site_label_1
_geom_angle_atom_site_label_2
_geom_angle_atom_site_label_3
_geom_angle
_geom_angle_site_symmetry_1
_geom_angle_site_symmetry_3
O2 Cu1 O2 180 3_566 .
O2 Cu1 O3 86.13(8) 3_566 3_566
O2 Cu1 O3 93.87(8) . 3_566
O2 Cu1 O3 93.87(8) 3_566 .
O2 Cu1 O3 86.13(8) . .
O3 Cu1 O3 180 3_566 .
O2 Cu1 K1 55.25(6) 3_566 3_666
O2 Cu1 K1 124.75(6) . 3_666
O3 Cu1 K1 119.21(6) 3_566 3_666
O3 Cu1 K1 60.79(6) . 3_666
O2 Cu1 K1 124.75(6) 3_566 1_455
O2 Cu1 K1 55.25(6) . 1_455
O3 Cu1 K1 60.79(6) 3_566 1_455
O3 Cu1 K1 119.21(6) . 1_455
K1 Cu1 K1 180 3_666 1_455
O1 K1 O1 109.14(5) 2_655 .
O1 K1 O3 94.49(7) 2_655 1_665
O1 K1 O3 156.36(6) . 1_665
O1 K1 O4 77.99(6) 2_655 1_565
O1 K1 O4 99.94(7) . 1_565
O3 K1 O4 83.84(6) 1_665 1_565
O1 K1 O2 119.52(6) 2_655 1_655
O1 K1 O2 72.96(6) . 1_655
O3 K1 O2 96.43(6) 1_665 1_655
O4 K1 O2 162.31(6) 1_565 1_655
O1 K1 O3 176.30(6) 2_655 3_666
O1 K1 O3 68.64(6) . 3_666
O3 K1 O3 87.80(6) 1_665 3_666
O4 K1 O3 105.18(6) 1_565 3_666
O2 K1 O3 57.24(5) 1_655 3_666
O1 K1 O4 56.62(6) 2_655 2_655
O1 K1 O4 71.65(6) . 2_655
O3 K1 O4 125.07(6) 1_665 2_655
O4 K1 O4 125.11(4) 1_565 2_655
O2 K1 O4 68.88(6) 1_655 2_655
O3 K1 O4 119.68(6) 3_666 2_655
O1 K1 O4 68.28(6) 2_655 1_665
O1 K1 O4 147.22(6) . 1_665
O3 K1 O4 43.72(5) 1_665 1_665
O4 K1 O4 110.86(8) 1_565 1_665
O2 K1 O4 80.28(6) 1_655 1_665
O3 K1 O4 111.84(6) 3_666 1_665
O4 K1 O4 81.35(4) 2_655 1_665
O1 K1 C1 77.50(7) 2_655 1_665
O1 K1 C1 164.79(7) . 1_665
O3 K1 C1 22.63(6) 1_665 1_665
O4 K1 C1 94.80(7) 1_565 1_665
O2 K1 C1 91.84(7) 1_655 1_665
O3 K1 C1 103.94(6) 3_666 1_665
O4 K1 C1 102.75(7) 2_655 1_665
O4 K1 C1 21.80(6) 1_665 1_665
O1 K1 C2 19.17(6) 2_655 2_655
O1 K1 C2 108.51(7) . 2_655
O3 K1 C2 94.03(7) 1_665 2_655
O4 K1 C2 96.98(7) 1_565 2_655
O2 K1 C2 100.63(6) 1_655 2_655
O3 K1 C2 157.84(6) 3_666 2_655
O4 K1 C2 43.22(6) 2_655 2_655
O4 K1 C2 57.96(6) 1_665 2_655
C1 K1 C2 73.07(7) 1_665 2_655
O1 K1 Cu1 142.54(5) 2_655 1_655
O1 K1 Cu1 49.27(5) . 1_655
O3 K1 Cu1 110.97(5) 1_665 1_655
O4 K1 Cu1 130.01(5) 1_565 1_655
O2 K1 Cu1 33.84(4) 1_655 1_655
O3 K1 Cu1 33.78(4) 3_666 1_655
O4 K1 Cu1 86.00(4) 2_655 1_655
O4 K1 Cu1 111.93(4) 1_665 1_655
C1 K1 Cu1 117.27(5) 1_665 1_655
C2 K1 Cu1 127.40(5) 2_655 1_655
O1 K1 K1 140.93(6) 2_655 3_776
O1 K1 K1 109.89(5) . 3_776
O3 K1 K1 46.52(4) 1_665 3_776
O4 K1 K1 96.85(5) 1_565 3_776
O2 K1 K1 71.40(4) 1_655 3_776
O3 K1 K1 41.28(4) 3_666 3_776
O4 K1 K1 137.64(5) 2_655 3_776
O4 K1 K1 78.05(4) 1_665 3_776
C1 K1 K1 64.25(5) 1_665 3_776
C2 K1 K1 135.96(5) 2_655 3_776
Cu1 K1 K1 68.45(2) 1_655 3_776
C2 O1 K1 114.94(18) . 2_645
C2 O1 K1 126.29(19) . .
K1 O1 K1 106.21(7) 2_645 .
C2 O2 Cu1 111.88(18) . .
C2 O2 K1 129.26(16) . 1_455
Cu1 O2 K1 90.91(7) . 1_455
C1 O3 Cu1 112.00(18) . .
C1 O3 K1 101.98(16) . 1_445
Cu1 O3 K1 134.58(9) . 1_445
C1 O3 K1 133.99(16) . 3_666
Cu1 O3 K1 85.44(7) . 3_666
K1 O3 K1 92.20(6) 1_445 3_666
C1 O4 K1 134.23(19) . 1_545
C1 O4 K1 105.43(18) . 2_645
K1 O4 K1 93.67(6) 1_545 2_645
C1 O4 K1 84.15(17) . 1_445
K1 O4 K1 110.86(8) 1_545 1_445
K1 O4 K1 135.10(7) 2_645 1_445
O4 C1 O3 126.0(3) . .
O4 C1 C2 119.7(2) . .
O3 C1 C2 114.3(2) . .
O4 C1 K1 74.05(17) . 1_445
O3 C1 K1 55.39(14) . 1_445
C2 C1 K1 156.61(17) . 1_445
O1 C2 O2 125.2(3) . .
O1 C2 C1 119.8(2) . .
O2 C2 C1 115.0(2) . .
O1 C2 K1 45.89(14) . 2_645
O2 C2 K1 142.69(18) . 2_645
C1 C2 K1 86.83(15) . 2_645

loop_
_geom_bond_atom_site_label_1
_geom_bond_atom_site_label_2
_geom_bond_distance
_geom_bond_site_symmetry_2
Cu1 O2 1.9288(19) 3_566
Cu1 O2 1.9288(19) .
Cu1 O3 1.931(2) 3_566
Cu1 O3 1.931(2) .
Cu1 K1 3.4628(9) 3_666
Cu1 K1 3.4628(8) 1_455
K1 O1 2.680(2) 2_655
K1 O1 2.699(2) .
K1 O3 2.757(2) 1_665
K1 O4 2.764(2) 1_565
K1 O2 2.845(2) 1_655
K1 O3 3.032(2) 3_666
K1 O4 3.124(2) 2_655
K1 O4 3.167(2) 1_665
K1 C1 3.276(3) 1_665
K1 C2 3.384(3) 2_655
K1 Cu1 3.4628(8) 1_655
K1 K1 4.1751(15) 3_776
O1 C2 1.225(3) .
O1 K1 2.680(2) 2_645
O2 C2 1.282(3) .
O2 K1 2.845(2) 1_455
O3 C1 1.289(3) .
O3 K1 2.757(2) 1_445
O3 K1 3.032(2) 3_666
O4 C1 1.223(3) .
O4 K1 2.764(2) 1_545
O4 K1 3.124(2) 2_645
O4 K1 3.167(2) 1_445
C1 C2 1.556(4) .
C1 K1 3.276(3) 1_445
C2 K1 3.384(3) 2_645
